data_7055476
loop_
_publ_author_name
'Selvakumaran, Nagamani'
'Sandhiya, Lakshmanan'
'Bhuvanesh, Nattamai S. P.'
'Senthilkumar, Kittusamy'
'Karvembu, Ramasamy'

_publ_section_title
;
 Structural diversity in aroylthiourea copper complexes -- formation and
 biological evaluation of [Cu(i)(\m-S)SCl]2, cis-Cu(ii)S2O2,
 trans-Cu(ii)S2O2and Cu(i)S3cores
;
_journal_issue 6
_journal_name_full 'New J. Chem.'
_journal_page_first 5401
_journal_paper_doi 10.1039/C5NJ03536H
_journal_volume 40
_journal_year 2016
_chemical_formula_sum 'C48 H56 Cl10 Cu2 N8 O4 S4'
_chemical_formula_weight 1418.83
_chemical_name_systematic
; 

 ? 

;
_space_group_IT_number 2
_symmetry_cell_setting triclinic
_symmetry_space_group_name_Hall '-P 1'
_symmetry_space_group_name_H-M 'P -1'
_atom_sites_solution_hydrogens geom
_atom_sites_solution_primary direct
_atom_sites_solution_secondary difmap
_audit_creation_method SHELXL-97
_audit_update_record
;
2014-01-08 deposited with the CCDC.
2016-04-11 downloaded from the CCDC.
;
_cell_angle_alpha 85.276(5)
_cell_angle_beta 82.088(3)
_cell_angle_gamma 84.915(4)
_cell_formula_units_Z 2
_cell_length_a 9.1070(6)
_cell_length_b 13.0905(9)
_cell_length_c 25.3601(18)
_cell_measurement_reflns_used 7552
_cell_measurement_temperature 110(2)
_cell_measurement_theta_max 62.73
_cell_measurement_theta_min 3.40
_cell_volume 2975.2(4)
_computing_cell_refinement
; 

  CELL-NOW (Sheldrick, 2003) and SAINT (BRUKER-NONIUS, 2003) 

;
_computing_data_collection 'FRAMBO (BRUKER-NONIUS, 2003)'
_computing_data_reduction 'Bruker APEX2'
_computing_molecular_graphics Olex2
_computing_publication_material 'Bruker SHELXTL'
_computing_structure_refinement 'SHELXL-97 (Sheldrick, 2008)'
_computing_structure_solution 'SHELXS-97 (Sheldrick, 2008)'
_diffrn_ambient_temperature 110(2)
_diffrn_measured_fraction_theta_full 0.946
_diffrn_measured_fraction_theta_max 0.946
_diffrn_measurement_device_type 'BRUKER GADDS D8 Discover'
_diffrn_measurement_method 'phi and omega scans'
_diffrn_radiation_monochromator graphite
_diffrn_radiation_source 'fine-focus sealed tube'
_diffrn_radiation_type CuK\a
_diffrn_radiation_wavelength 1.54178
_diffrn_reflns_av_R_equivalents 0.0570
_diffrn_reflns_av_sigmaI/netI 0.0517
_diffrn_reflns_limit_h_max 10
_diffrn_reflns_limit_h_min -10
_diffrn_reflns_limit_k_max 14
_diffrn_reflns_limit_k_min -14
_diffrn_reflns_limit_l_max 28
_diffrn_reflns_limit_l_min -28
_diffrn_reflns_number 28316
_diffrn_reflns_theta_full 60.00
_diffrn_reflns_theta_max 60.00
_diffrn_reflns_theta_min 1.76
_diffrn_standards_decay_% 0
_diffrn_standards_interval_count 0
_diffrn_standards_number 0
_exptl_absorpt_coefficient_mu 6.734
_exptl_absorpt_correction_T_max 0.7295
_exptl_absorpt_correction_T_min 0.6149
_exptl_absorpt_correction_type multi-scan
_exptl_absorpt_process_details 'SADABS; (Sheldrick, 2006)'
_exptl_crystal_colour yellow
_exptl_crystal_density_diffrn 1.584
_exptl_crystal_density_method 'not measured'
_exptl_crystal_description block
_exptl_crystal_F_000 1448
_exptl_crystal_size_max 0.08
_exptl_crystal_size_mid 0.06
_exptl_crystal_size_min 0.05
_refine_diff_density_max 0.773
_refine_diff_density_min -0.752
_refine_diff_density_rms 0.114
_refine_ls_extinction_method none
_refine_ls_goodness_of_fit_ref 1.045
_refine_ls_hydrogen_treatment constr
_refine_ls_matrix_type full
_refine_ls_number_parameters 693
_refine_ls_number_reflns 8355
_refine_ls_number_restraints 0
_refine_ls_restrained_S_all 1.045
_refine_ls_R_factor_all 0.0462
_refine_ls_R_factor_gt 0.0371
_refine_ls_shift/su_max 0.001
_refine_ls_shift/su_mean 0.000
_refine_ls_structure_factor_coef Fsqd
_refine_ls_weighting_details
; calc 

 [0.00000+1.00000exp(1.00(sin\q/\l)^2^)]/ 

   [\s^2^(Fo^2^)+0.0000+0.0000*P+(0.0633P)^2^+0.0000sin\q/\l] 

 where P = 0.33333Fo^2^ + 0.66667Fc^2^ 

;
_refine_ls_weighting_scheme calc
_refine_ls_wR_factor_gt 0.0963
_refine_ls_wR_factor_ref 0.1009
_reflns_number_gt 6639
_reflns_number_total 8355
_reflns_threshold_expression >2sigma(I)
_cod_data_source_file c5nj03536h2.cif
_cod_data_source_block cud3
_cod_depositor_comments
;
The following automatic conversions were performed:

'_symmetry_cell_setting' value 'Triclinic' changed to 'triclinic'
according to
/usr/data/users/saulius/crontab/automatic-downloads/rss-feeds/RSC/lib/dictionaries/cif_core.dic
dictionary named 'cif_core.dic' version 2.4.2 from 2011-04-26.

Automatic conversion script
Id: cif_fix_values 4268 2015-11-12 08:31:59Z antanas 

 Adding full bibliography for 7055476--7055479.cif.
;
_cod_original_sg_symbol_H-M P-1
_cod_database_code 7055476

loop_
_symmetry_equiv_pos_as_xyz
'x, y, z'
'-x, -y, -z'

loop_
_atom_site_label
_atom_site_type_symbol
_atom_site_fract_x
_atom_site_fract_y
_atom_site_fract_z
_atom_site_U_iso_or_equiv
_atom_site_adp_type
_atom_site_occupancy
_atom_site_symmetry_multiplicity
_atom_site_calc_flag
_atom_site_refinement_flags
Cu1 Cu 0.70703(5) -0.08803(4) 0.784816(18) 0.01273(13) Uani 1 1 d .
Cu2 Cu 0.76188(5) 0.07708(4) 0.718278(18) 0.01317(13) Uani 1 1 d .
Cl3 Cl 0.55933(8) -0.06363(6) 0.86589(3) 0.01344(18) Uani 1 1 d .
Cl4 Cl 0.91618(8) 0.04200(6) 0.63943(3) 0.01293(18) Uani 1 1 d .
Cl1 Cl -0.10729(9) -0.16369(7) 0.92362(4) 0.0230(2) Uani 1 1 d .
Cl2 Cl 0.40558(10) -0.37523(8) 0.96549(3) 0.0275(2) Uani 1 1 d .
S1 S 0.81616(9) -0.24908(6) 0.76840(3) 0.01459(19) Uani 1 1 d .
O1 O 0.5071(3) -0.43049(18) 0.81752(9) 0.0189(6) Uani 1 1 d .
N1 N 0.6170(3) -0.3052(2) 0.85148(10) 0.0126(6) Uani 1 1 d .
H1 H 0.5962 -0.2401 0.8608 0.019 Uiso 1 1 d R
N2 N 0.8313(3) -0.4158(2) 0.83621(11) 0.0132(6) Uani 1 1 d .
C1 C 0.7573(4) -0.3301(3) 0.82125(13) 0.0118(7) Uani 1 1 d .
C2 C 0.4974(4) -0.3550(3) 0.84281(13) 0.0140(8) Uani 1 1 d .
C3 C 0.3500(4) -0.3069(2) 0.86595(13) 0.0117(7) Uani 1 1 d .
C4 C 0.2581(4) -0.2570(3) 0.83049(14) 0.0216(9) Uani 1 1 d .
H4 H 0.2926 -0.2528 0.7933 0.026 Uiso 1 1 calc R
C5 C 0.1184(4) -0.2135(3) 0.84823(14) 0.0190(8) Uani 1 1 d .
H5 H 0.0570 -0.1796 0.8237 0.023 Uiso 1 1 calc R
C6 C 0.0694(4) -0.2201(3) 0.90209(14) 0.0153(8) Uani 1 1 d .
C7 C 0.1560(4) -0.2688(3) 0.93888(14) 0.0183(8) Uani 1 1 d .
H7 H 0.1207 -0.2727 0.9760 0.022 Uiso 1 1 calc R
C8 C 0.2956(4) -0.3115(3) 0.91992(13) 0.0149(8) Uani 1 1 d .
C9 C 0.7798(4) -0.4820(3) 0.88450(13) 0.0163(8) Uani 1 1 d .
H9A H 0.8219 -0.5537 0.8801 0.020 Uiso 1 1 calc R
H9B H 0.6700 -0.4816 0.8888 0.020 Uiso 1 1 calc R
C10 C 0.8278(5) -0.4437(3) 0.93380(14) 0.0247(9) Uani 1 1 d .
H10A H 0.9356 -0.4387 0.9283 0.037 Uiso 1 1 calc R
H10B H 0.8015 -0.4919 0.9646 0.037 Uiso 1 1 calc R
H10C H 0.7773 -0.3758 0.9403 0.037 Uiso 1 1 calc R
C11 C 0.9726(4) -0.4531(3) 0.80608(14) 0.0183(8) Uani 1 1 d .
H11A H 1.0381 -0.4886 0.8311 0.022 Uiso 1 1 calc R
H11B H 1.0233 -0.3939 0.7874 0.022 Uiso 1 1 calc R
C12 C 0.9464(4) -0.5265(3) 0.76565(15) 0.0252(9) Uani 1 1 d .
H12A H 0.8817 -0.4913 0.7409 0.038 Uiso 1 1 calc R
H12B H 0.8988 -0.5860 0.7843 0.038 Uiso 1 1 calc R
H12C H 1.0418 -0.5497 0.7457 0.038 Uiso 1 1 calc R
Cl1B Cl 1.58181(9) 0.13528(7) 0.58635(3) 0.0216(2) Uani 1 1 d .
Cl2B Cl 1.13723(9) 0.39610(6) 0.52285(3) 0.0179(2) Uani 1 1 d .
S1B S 0.65813(10) 0.24014(6) 0.72863(3) 0.0161(2) Uani 1 1 d .
O1B O 0.9651(3) 0.43537(17) 0.64313(9) 0.0159(5) Uani 1 1 d .
N1B N 0.8484(3) 0.2871(2) 0.64189(10) 0.0110(6) Uani 1 1 d .
H1B H 0.8675 0.2188 0.6398 0.016 Uiso 1 1 d R
N2B N 0.6501(3) 0.4096(2) 0.66303(11) 0.0119(6) Uani 1 1 d .
C1B C 0.7185(4) 0.3186(2) 0.67465(13) 0.0102(7) Uani 1 1 d .
C2B C 0.9709(4) 0.3453(3) 0.63472(12) 0.0125(7) Uani 1 1 d .
C3B C 1.1168(4) 0.2861(2) 0.61892(13) 0.0117(7) Uani 1 1 d .
C4B C 1.1754(4) 0.2169(3) 0.65667(14) 0.0171(8) Uani 1 1 d .
H4B H 1.1156 0.1996 0.6894 0.020 Uiso 1 1 calc R
C5B C 1.3196(4) 0.1726(3) 0.64722(14) 0.0151(8) Uani 1 1 d .
H5B H 1.3605 0.1283 0.6740 0.018 Uiso 1 1 calc R
C6B C 1.4033(4) 0.1936(3) 0.59857(14) 0.0144(7) Uani 1 1 d .
C7B C 1.3464(4) 0.2599(3) 0.55913(13) 0.0137(7) Uani 1 1 d .
H7B H 1.4033 0.2721 0.5252 0.016 Uiso 1 1 calc R
C8B C 1.2048(4) 0.3079(3) 0.57060(13) 0.0129(7) Uani 1 1 d .
C9B C 0.6818(4) 0.4687(3) 0.61091(13) 0.0142(7) Uani 1 1 d .
H9BA H 0.7488 0.4254 0.5861 0.017 Uiso 1 1 calc R
H9BB H 0.7342 0.5296 0.6159 0.017 Uiso 1 1 calc R
C10B C 0.5417(4) 0.5040(3) 0.58607(14) 0.0200(8) Uani 1 1 d .
H10D H 0.5688 0.5373 0.5504 0.030 Uiso 1 1 calc R
H10E H 0.4799 0.5529 0.6086 0.030 Uiso 1 1 calc R
H10F H 0.4860 0.4444 0.5832 0.030 Uiso 1 1 calc R
C11B C 0.5430(4) 0.4608(3) 0.70380(14) 0.0179(8) Uani 1 1 d .
H11C H 0.5420 0.5360 0.6955 0.022 Uiso 1 1 calc R
H11D H 0.5789 0.4455 0.7389 0.022 Uiso 1 1 calc R
C12B C 0.3836(4) 0.4296(3) 0.70836(16) 0.0273(9) Uani 1 1 d .
H12D H 0.3434 0.4498 0.6748 0.041 Uiso 1 1 calc R
H12E H 0.3221 0.4641 0.7375 0.041 Uiso 1 1 calc R
H12F H 0.3831 0.3549 0.7157 0.041 Uiso 1 1 calc R
Cl1D Cl 1.30525(9) -0.34072(7) 0.51099(3) 0.0197(2) Uani 1 1 d .
Cl2D Cl 0.81267(9) -0.08524(6) 0.52583(3) 0.0188(2) Uani 1 1 d .
S1D S 0.53809(9) -0.01599(6) 0.72742(3) 0.01021(18) Uani 1 1 d .
O1D O 0.6276(3) -0.28730(17) 0.64515(9) 0.0169(5) Uani 1 1 d .
N1D N 0.6756(3) -0.1189(2) 0.64533(10) 0.0095(6) Uani 1 1 d .
H1D H 0.7529 -0.0801 0.6440 0.014 Uiso 1 1 d R
N2D N 0.4178(3) -0.1065(2) 0.65500(10) 0.0114(6) Uani 1 1 d .
C1D C 0.5397(4) -0.0854(2) 0.67317(12) 0.0082(7) Uani 1 1 d .
C2D C 0.7120(4) -0.2190(3) 0.63237(13) 0.0115(7) Uani 1 1 d .
C3D C 0.8618(4) -0.2411(2) 0.60181(13) 0.0112(7) Uani 1 1 d .
C4D C 0.9467(4) -0.3274(3) 0.61989(13) 0.0132(7) Uani 1 1 d .
H4D H 0.9093 -0.3659 0.6515 0.016 Uiso 1 1 calc R
C5D C 1.0841(4) -0.3584(3) 0.59296(13) 0.0138(7) Uani 1 1 d .
H5D H 1.1415 -0.4169 0.6059 0.017 Uiso 1 1 calc R
C6D C 1.1356(3) -0.3017(3) 0.54643(13) 0.0127(7) Uani 1 1 d .
C7D C 1.0541(4) -0.2160(3) 0.52669(13) 0.0143(8) Uani 1 1 d .
H7D H 1.0912 -0.1782 0.4948 0.017 Uiso 1 1 calc R
C8D C 0.9183(4) -0.1871(3) 0.55449(13) 0.0118(7) Uani 1 1 d .
C9D C 0.4160(4) -0.1391(3) 0.60014(12) 0.0129(7) Uani 1 1 d .
H9DA H 0.3848 -0.2101 0.6025 0.015 Uiso 1 1 calc R
H9DB H 0.5176 -0.1392 0.5804 0.015 Uiso 1 1 calc R
C10D C 0.3109(4) -0.0681(3) 0.57010(14) 0.0192(8) Uani 1 1 d .
H10G H 0.3181 -0.0880 0.5334 0.029 Uiso 1 1 calc R
H10H H 0.3378 0.0028 0.5697 0.029 Uiso 1 1 calc R
H10I H 0.2088 -0.0731 0.5877 0.029 Uiso 1 1 calc R
C11D C 0.2709(4) -0.0976(3) 0.68905(13) 0.0143(7) Uani 1 1 d .
H11E H 0.2098 -0.0374 0.6755 0.017 Uiso 1 1 calc R
H11F H 0.2861 -0.0864 0.7260 0.017 Uiso 1 1 calc R
C12D C 0.1893(4) -0.1933(3) 0.68942(15) 0.0257(9) Uani 1 1 d .
H12G H 0.1575 -0.1974 0.6543 0.038 Uiso 1 1 calc R
H12H H 0.1019 -0.1904 0.7167 0.038 Uiso 1 1 calc R
H12I H 0.2555 -0.2541 0.6975 0.038 Uiso 1 1 calc R
Cl1F Cl 0.14415(9) 0.37121(7) 0.94067(4) 0.0238(2) Uani 1 1 d .
Cl2F Cl 0.61233(10) 0.10866(7) 0.97870(3) 0.0244(2) Uani 1 1 d .
S1F S 0.92896(9) 0.00276(6) 0.77640(3) 0.01119(18) Uani 1 1 d .
O1F O 0.8680(3) 0.26551(18) 0.86100(10) 0.0191(6) Uani 1 1 d .
N1F N 0.7969(3) 0.1026(2) 0.86091(10) 0.0109(6) Uani 1 1 d .
H1F H 0.7163 0.0702 0.8571 0.016 Uiso 1 1 d R
N2F N 1.0546(3) 0.0730(2) 0.85393(10) 0.0114(6) Uani 1 1 d .
C1F C 0.9311(4) 0.0627(2) 0.83366(12) 0.0096(7) Uani 1 1 d .
C2F C 0.7711(4) 0.2052(3) 0.87016(13) 0.0123(7) Uani 1 1 d .
C3F C 0.6142(4) 0.2418(3) 0.89025(13) 0.0137(7) Uani 1 1 d .
C4F C 0.5485(4) 0.3248(3) 0.86102(13) 0.0138(7) Uani 1 1 d .
H4F H 0.6039 0.3539 0.8298 0.017 Uiso 1 1 calc R
C5F C 0.4059(4) 0.3653(3) 0.87634(14) 0.0154(8) Uani 1 1 d .
H5F H 0.3624 0.4211 0.8559 0.018 Uiso 1 1 calc R
C6F C 0.3270(4) 0.3226(3) 0.92249(14) 0.0157(8) Uani 1 1 d .
C7F C 0.3882(4) 0.2432(3) 0.95353(13) 0.0170(8) Uani 1 1 d .
H7F H 0.3332 0.2163 0.9854 0.020 Uiso 1 1 calc R
C8F C 0.5321(4) 0.2032(3) 0.93720(13) 0.0138(7) Uani 1 1 d .
C9F C 1.0544(4) 0.1027(3) 0.90907(13) 0.0171(8) Uani 1 1 d .
H9FA H 0.9535 0.0979 0.9289 0.020 Uiso 1 1 calc R
H9FB H 1.0791 0.1751 0.9078 0.020 Uiso 1 1 calc R
C10F C 1.1658(4) 0.0344(3) 0.93868(15) 0.0221(8) Uani 1 1 d .
H10J H 1.2670 0.0455 0.9217 0.033 Uiso 1 1 calc R
H10K H 1.1471 -0.0379 0.9374 0.033 Uiso 1 1 calc R
H10L H 1.1546 0.0518 0.9760 0.033 Uiso 1 1 calc R
C11F C 1.2017(4) 0.0604(3) 0.82096(14) 0.0180(8) Uani 1 1 d .
H11G H 1.1887 0.0388 0.7855 0.022 Uiso 1 1 calc R
H11H H 1.2650 0.0059 0.8383 0.022 Uiso 1 1 calc R
C12F C 1.2778(5) 0.1597(3) 0.81402(17) 0.0297(10) Uani 1 1 d .
H12J H 1.3707 0.1511 0.7896 0.045 Uiso 1 1 calc R
H12K H 1.2998 0.1775 0.8487 0.045 Uiso 1 1 calc R
H12L H 1.2122 0.2149 0.7992 0.045 Uiso 1 1 calc R

loop_
_atom_site_aniso_label
_atom_site_aniso_U_11
_atom_site_aniso_U_22
_atom_site_aniso_U_33
_atom_site_aniso_U_23
_atom_site_aniso_U_13
_atom_site_aniso_U_12
Cu1 0.0138(3) 0.0128(3) 0.0115(2) 0.0000(2) -0.0016(2) -0.0014(2)
Cu2 0.0147(3) 0.0124(3) 0.0120(2) -0.0002(2) -0.0007(2) -0.0008(2)
Cl3 0.0122(4) 0.0152(4) 0.0128(4) -0.0027(3) 0.0002(3) -0.0021(3)
Cl4 0.0120(4) 0.0132(4) 0.0134(4) -0.0031(3) 0.0013(3) -0.0024(3)
Cl1 0.0135(5) 0.0227(5) 0.0308(5) -0.0016(4) 0.0029(4) 0.0006(4)
Cl2 0.0220(5) 0.0439(6) 0.0136(4) 0.0059(4) -0.0020(4) 0.0062(4)
S1 0.0160(5) 0.0122(4) 0.0139(4) 0.0003(4) 0.0032(3) -0.0011(3)
O1 0.0218(14) 0.0153(13) 0.0203(13) -0.0059(12) -0.0018(10) -0.0026(10)
N1 0.0139(16) 0.0100(14) 0.0125(14) -0.0024(12) 0.0041(11) -0.0015(12)
N2 0.0154(16) 0.0122(15) 0.0109(14) -0.0009(12) 0.0002(12) 0.0017(12)
C1 0.0130(18) 0.0112(18) 0.0120(16) -0.0027(15) -0.0019(14) -0.0029(14)
C2 0.018(2) 0.0116(19) 0.0121(17) 0.0034(16) -0.0027(14) -0.0020(14)
C3 0.0079(18) 0.0114(18) 0.0158(17) -0.0016(15) 0.0006(14) -0.0035(13)
C4 0.024(2) 0.029(2) 0.0102(17) 0.0009(17) -0.0007(15) 0.0004(17)
C5 0.018(2) 0.021(2) 0.0194(19) -0.0016(17) -0.0069(16) 0.0005(15)
C6 0.0098(18) 0.0145(18) 0.0222(19) -0.0053(16) 0.0011(15) -0.0053(14)
C7 0.015(2) 0.023(2) 0.0151(17) 0.0000(16) 0.0028(15) -0.0019(15)
C8 0.015(2) 0.0150(18) 0.0149(17) -0.0006(16) -0.0022(14) -0.0049(14)
C9 0.020(2) 0.0125(18) 0.0162(17) 0.0024(16) -0.0024(15) -0.0041(15)
C10 0.036(2) 0.022(2) 0.0157(18) 0.0008(17) -0.0052(16) -0.0036(17)
C11 0.0099(19) 0.019(2) 0.0236(19) -0.0008(16) 0.0029(15) 0.0040(14)
C12 0.030(2) 0.022(2) 0.0211(19) -0.0078(17) 0.0058(17) 0.0013(17)
Cl1B 0.0124(5) 0.0241(5) 0.0255(4) 0.0029(4) 0.0013(3) 0.0033(4)
Cl2B 0.0194(5) 0.0198(5) 0.0142(4) 0.0025(4) -0.0038(3) -0.0008(3)
S1B 0.0204(5) 0.0117(4) 0.0138(4) -0.0003(4) 0.0056(3) -0.0009(3)
O1B 0.0166(13) 0.0106(13) 0.0208(13) -0.0031(11) -0.0002(10) -0.0032(10)
N1B 0.0141(16) 0.0049(14) 0.0127(14) -0.0011(12) 0.0025(11) -0.0001(11)
N2B 0.0132(16) 0.0092(15) 0.0130(14) -0.0020(12) -0.0004(12) 0.0004(12)
C1B 0.0084(18) 0.0106(18) 0.0126(16) -0.0043(14) -0.0013(13) -0.0027(14)
C2B 0.0159(19) 0.014(2) 0.0079(15) 0.0010(15) -0.0035(14) -0.0006(14)
C3B 0.0095(18) 0.0109(17) 0.0149(17) -0.0013(15) -0.0007(14) -0.0032(13)
C4B 0.023(2) 0.0144(19) 0.0134(17) 0.0012(16) 0.0011(15) -0.0052(15)
C5B 0.0084(19) 0.0145(18) 0.0214(18) 0.0032(16) -0.0026(14) 0.0012(14)
C6B 0.0104(19) 0.0107(18) 0.0228(18) -0.0029(16) -0.0036(15) -0.0013(14)
C7B 0.0117(19) 0.0157(19) 0.0141(17) -0.0023(15) -0.0002(14) -0.0044(14)
C8B 0.0143(19) 0.0094(17) 0.0164(17) 0.0016(15) -0.0064(14) -0.0044(14)
C9B 0.0176(19) 0.0127(18) 0.0111(16) 0.0031(15) -0.0003(14) -0.0012(14)
C10B 0.021(2) 0.023(2) 0.0162(18) 0.0001(17) -0.0074(15) 0.0035(16)
C11B 0.019(2) 0.0133(19) 0.0193(18) -0.0036(16) 0.0032(15) 0.0038(15)
C12B 0.016(2) 0.029(2) 0.035(2) -0.0017(19) 0.0024(17) 0.0014(17)
Cl1D 0.0123(4) 0.0237(5) 0.0211(4) -0.0043(4) 0.0042(3) 0.0015(3)
Cl2D 0.0207(5) 0.0193(5) 0.0146(4) 0.0025(4) -0.0022(3) 0.0049(3)
S1D 0.0093(4) 0.0127(4) 0.0094(4) -0.0038(3) -0.0024(3) -0.0009(3)
O1D 0.0148(13) 0.0127(13) 0.0235(13) -0.0035(11) 0.0001(10) -0.0052(10)
N1D 0.0075(15) 0.0101(15) 0.0114(13) -0.0034(12) -0.0003(11) -0.0022(11)
N2D 0.0127(16) 0.0142(15) 0.0079(13) -0.0050(12) -0.0004(11) -0.0019(12)
C1D 0.0133(18) 0.0058(16) 0.0065(15) -0.0005(14) -0.0022(13) -0.0051(13)
C2D 0.0140(19) 0.0119(18) 0.0098(16) -0.0036(15) -0.0040(14) -0.0014(15)
C3D 0.0141(19) 0.0102(17) 0.0109(16) -0.0054(15) -0.0038(14) -0.0024(14)
C4D 0.0147(19) 0.0139(18) 0.0128(16) -0.0054(15) -0.0025(14) -0.0066(14)
C5D 0.0136(19) 0.0119(18) 0.0171(17) -0.0027(15) -0.0055(14) -0.0009(14)
C6D 0.0024(17) 0.0175(19) 0.0188(18) -0.0068(16) 0.0009(14) -0.0023(14)
C7D 0.020(2) 0.0141(18) 0.0101(16) -0.0023(15) -0.0023(15) -0.0064(15)
C8D 0.0115(19) 0.0134(18) 0.0106(16) -0.0002(15) -0.0039(14) 0.0004(14)
C9D 0.0131(19) 0.0182(19) 0.0086(16) -0.0077(15) -0.0018(13) -0.0017(14)
C10D 0.017(2) 0.024(2) 0.0184(18) -0.0069(17) -0.0059(15) -0.0026(15)
C11D 0.0100(18) 0.0206(19) 0.0136(17) -0.0055(16) -0.0021(14) -0.0035(14)
C12D 0.021(2) 0.035(2) 0.0212(19) -0.0069(18) 0.0061(16) -0.0166(18)
Cl1F 0.0131(5) 0.0302(5) 0.0277(5) -0.0116(4) 0.0010(4) 0.0030(4)
Cl2F 0.0276(5) 0.0256(5) 0.0172(4) 0.0060(4) -0.0002(4) 0.0031(4)
S1F 0.0096(4) 0.0137(4) 0.0109(4) -0.0033(3) -0.0020(3) -0.0011(3)
O1F 0.0152(14) 0.0112(12) 0.0308(14) -0.0014(11) -0.0005(11) -0.0043(10)
N1F 0.0062(15) 0.0148(15) 0.0122(13) -0.0061(12) 0.0008(11) -0.0029(11)
N2F 0.0105(15) 0.0124(15) 0.0119(14) -0.0037(12) -0.0012(11) -0.0013(11)
C1F 0.0126(18) 0.0059(16) 0.0104(16) 0.0009(14) -0.0023(14) -0.0015(13)
C2F 0.0127(19) 0.0142(19) 0.0100(16) 0.0004(15) -0.0027(14) -0.0002(15)
C3F 0.0161(19) 0.0101(18) 0.0156(17) -0.0035(15) -0.0029(14) -0.0019(14)
C4F 0.017(2) 0.0137(18) 0.0118(16) -0.0028(15) -0.0018(14) -0.0041(14)
C5F 0.017(2) 0.0116(18) 0.0176(18) -0.0046(15) -0.0039(15) 0.0026(14)
C6F 0.0095(19) 0.020(2) 0.0186(18) -0.0118(16) -0.0017(14) 0.0011(14)
C7F 0.018(2) 0.021(2) 0.0128(17) -0.0054(16) 0.0001(15) -0.0084(16)
C8F 0.017(2) 0.0136(18) 0.0108(16) -0.0047(15) -0.0010(14) -0.0023(14)
C9F 0.018(2) 0.021(2) 0.0147(17) -0.0094(16) -0.0034(15) -0.0035(15)
C10F 0.021(2) 0.026(2) 0.0215(19) -0.0022(17) -0.0078(16) -0.0020(16)
C11F 0.0067(18) 0.025(2) 0.0236(19) -0.0102(17) -0.0022(15) -0.0018(15)
C12F 0.027(2) 0.029(2) 0.032(2) -0.0102(19) 0.0118(18) -0.0124(18)

loop_
_atom_type_symbol
_atom_type_description
_atom_type_scat_dispersion_real
_atom_type_scat_dispersion_imag
_atom_type_scat_source
C C 0.0181 0.0091 'International Tables Vol C Tables 4.2.6.8 and 6.1.1.4'
H H 0.0000 0.0000 'International Tables Vol C Tables 4.2.6.8 and 6.1.1.4'
Cl Cl 0.3639 0.7018 'International Tables Vol C Tables 4.2.6.8 and 6.1.1.4'
Cu Cu -1.9646 0.5888 'International Tables Vol C Tables 4.2.6.8 and 6.1.1.4'
N N 0.0311 0.0180 'International Tables Vol C Tables 4.2.6.8 and 6.1.1.4'
O O 0.0492 0.0322 'International Tables Vol C Tables 4.2.6.8 and 6.1.1.4'
S S 0.3331 0.5567 'International Tables Vol C Tables 4.2.6.8 and 6.1.1.4'

loop_
_geom_angle_atom_site_label_1
_geom_angle_atom_site_label_2
_geom_angle_atom_site_label_3
_geom_angle
S1 Cu1 Cl3 119.11(3)
S1 Cu1 S1D 116.84(3)
Cl3 Cu1 S1D 98.67(3)
S1 Cu1 S1F 98.63(3)
Cl3 Cu1 S1F 111.51(3)
S1D Cu1 S1F 112.78(3)
S1 Cu1 Cu2 122.61(3)
Cl3 Cu1 Cu2 118.04(3)
S1D Cu1 Cu2 57.79(2)
S1F Cu1 Cu2 54.99(2)
S1B Cu2 Cl4 119.04(3)
S1B Cu2 S1F 119.68(4)
Cl4 Cu2 S1F 96.00(3)
S1B Cu2 S1D 100.23(3)
Cl4 Cu2 S1D 110.98(3)
S1F Cu2 S1D 111.36(3)
S1B Cu2 Cu1 126.31(3)
Cl4 Cu2 Cu1 114.43(3)
S1F Cu2 Cu1 56.89(2)
S1D Cu2 Cu1 54.46(2)
C1 S1 Cu1 107.50(12)
C2 N1 C1 118.5(3)
C2 N1 H1 115.5
C1 N1 H1 117.9
C1 N2 C11 121.9(3)
C1 N2 C9 123.1(3)
C11 N2 C9 115.0(3)
N2 C1 N1 117.0(3)
N2 C1 S1 124.7(3)
N1 C1 S1 118.4(2)
O1 C2 N1 123.9(3)
O1 C2 C3 121.6(3)
N1 C2 C3 114.5(3)
C8 C3 C4 117.6(3)
C8 C3 C2 124.8(3)
C4 C3 C2 117.6(3)
C5 C4 C3 121.4(3)
C5 C4 H4 119.3
C3 C4 H4 119.3
C6 C5 C4 118.8(3)
C6 C5 H5 120.6
C4 C5 H5 120.6
C5 C6 C7 122.0(3)
C5 C6 Cl1 118.0(3)
C7 C6 Cl1 120.0(3)
C8 C7 C6 117.8(3)
C8 C7 H7 121.1
C6 C7 H7 121.1
C7 C8 C3 122.3(3)
C7 C8 Cl2 118.7(3)
C3 C8 Cl2 119.1(3)
N2 C9 C10 110.5(3)
N2 C9 H9A 109.5
C10 C9 H9A 109.5
N2 C9 H9B 109.5
C10 C9 H9B 109.5
H9A C9 H9B 108.1
C9 C10 H10A 109.5
C9 C10 H10B 109.5
H10A C10 H10B 109.5
C9 C10 H10C 109.5
H10A C10 H10C 109.5
H10B C10 H10C 109.5
N2 C11 C12 110.8(3)
N2 C11 H11A 109.5
C12 C11 H11A 109.5
N2 C11 H11B 109.5
C12 C11 H11B 109.5
H11A C11 H11B 108.1
C11 C12 H12A 109.5
C11 C12 H12B 109.5
H12A C12 H12B 109.5
C11 C12 H12C 109.5
H12A C12 H12C 109.5
H12B C12 H12C 109.5
C1B S1B Cu2 109.80(12)
C2B N1B C1B 120.7(3)
C2B N1B H1B 116.5
C1B N1B H1B 116.1
C1B N2B C11B 120.6(3)
C1B N2B C9B 123.1(3)
C11B N2B C9B 116.2(3)
N2B C1B N1B 118.5(3)
N2B C1B S1B 122.8(2)
N1B C1B S1B 118.6(2)
O1B C2B N1B 124.2(3)
O1B C2B C3B 121.1(3)
N1B C2B C3B 114.6(3)
C4B C3B C8B 118.6(3)
C4B C3B C2B 118.6(3)
C8B C3B C2B 122.2(3)
C5B C4B C3B 120.9(3)
C5B C4B H4B 119.5
C3B C4B H4B 119.5
C6B C5B C4B 119.3(3)
C6B C5B H5B 120.3
C4B C5B H5B 120.3
C5B C6B C7B 121.2(3)
C5B C6B Cl1B 119.1(3)
C7B C6B Cl1B 119.7(3)
C8B C7B C6B 118.4(3)
C8B C7B H7B 120.8
C6B C7B H7B 120.8
C7B C8B C3B 121.4(3)
C7B C8B Cl2B 118.6(3)
C3B C8B Cl2B 120.0(3)
N2B C9B C10B 112.5(3)
N2B C9B H9BA 109.1
C10B C9B H9BA 109.1
N2B C9B H9BB 109.1
C10B C9B H9BB 109.1
H9BA C9B H9BB 107.8
C9B C10B H10D 109.5
C9B C10B H10E 109.5
H10D C10B H10E 109.5
C9B C10B H10F 109.5
H10D C10B H10F 109.5
H10E C10B H10F 109.5
N2B C11B C12B 115.1(3)
N2B C11B H11C 108.5
C12B C11B H11C 108.5
N2B C11B H11D 108.5
C12B C11B H11D 108.5
H11C C11B H11D 107.5
C11B C12B H12D 109.5
C11B C12B H12E 109.5
H12D C12B H12E 109.5
C11B C12B H12F 109.5
H12D C12B H12F 109.5
H12E C12B H12F 109.5
C1D S1D Cu1 112.56(12)
C1D S1D Cu2 110.03(11)
Cu1 S1D Cu2 67.75(3)
C2D N1D C1D 123.6(3)
C2D N1D H1D 115.4
C1D N1D H1D 118.5
C1D N2D C11D 120.8(3)
C1D N2D C9D 123.3(3)
C11D N2D C9D 115.8(3)
N2D C1D N1D 117.7(3)
N2D C1D S1D 123.2(2)
N1D C1D S1D 119.1(2)
O1D C2D N1D 122.7(3)
O1D C2D C3D 120.9(3)
N1D C2D C3D 116.4(3)
C4D C3D C8D 117.8(3)
C4D C3D C2D 116.7(3)
C8D C3D C2D 125.3(3)
C5D C4D C3D 121.7(3)
C5D C4D H4D 119.1
C3D C4D H4D 119.1
C4D C5D C6D 118.1(3)
C4D C5D H5D 120.9
C6D C5D H5D 120.9
C7D C6D C5D 122.1(3)
C7D C6D Cl1D 118.8(3)
C5D C6D Cl1D 119.1(3)
C8D C7D C6D 118.3(3)
C8D C7D H7D 120.8
C6D C7D H7D 120.8
C7D C8D C3D 121.9(3)
C7D C8D Cl2D 117.0(2)
C3D C8D Cl2D 120.9(3)
N2D C9D C10D 111.3(3)
N2D C9D H9DA 109.4
C10D C9D H9DA 109.4
N2D C9D H9DB 109.4
C10D C9D H9DB 109.4
H9DA C9D H9DB 108.0
C9D C10D H10G 109.5
C9D C10D H10H 109.5
H10G C10D H10H 109.5
C9D C10D H10I 109.5
H10G C10D H10I 109.5
H10H C10D H10I 109.5
N2D C11D C12D 111.4(3)
N2D C11D H11E 109.4
C12D C11D H11E 109.4
N2D C11D H11F 109.4
C12D C11D H11F 109.4
H11E C11D H11F 108.0
C11D C12D H12G 109.5
C11D C12D H12H 109.5
H12G C12D H12H 109.5
C11D C12D H12I 109.5
H12G C12D H12I 109.5
H12H C12D H12I 109.5
C1F S1F Cu2 116.52(12)
C1F S1F Cu1 108.93(11)
Cu2 S1F Cu1 68.11(3)
C2F N1F C1F 122.0(3)
C2F N1F H1F 115.7
C1F N1F H1F 115.4
C1F N2F C11F 120.8(3)
C1F N2F C9F 122.6(3)
C11F N2F C9F 116.4(3)
N2F C1F N1F 117.8(3)
N2F C1F S1F 122.9(2)
N1F C1F S1F 119.3(2)
O1F C2F N1F 122.9(3)
O1F C2F C3F 120.5(3)
N1F C2F C3F 116.5(3)
C8F C3F C4F 117.8(3)
C8F C3F C2F 125.0(3)
C4F C3F C2F 117.1(3)
C5F C4F C3F 121.8(3)
C5F C4F H4F 119.1
C3F C4F H4F 119.1
C4F C5F C6F 118.3(3)
C4F C5F H5F 120.8
C6F C5F H5F 120.8
C7F C6F C5F 122.1(3)
C7F C6F Cl1F 119.6(3)
C5F C6F Cl1F 118.3(3)
C6F C7F C8F 118.6(3)
C6F C7F H7F 120.7
C8F C7F H7F 120.7
C7F C8F C3F 121.3(3)
C7F C8F Cl2F 118.2(3)
C3F C8F Cl2F 120.4(3)
N2F C9F C10F 112.1(3)
N2F C9F H9FA 109.2
C10F C9F H9FA 109.2
N2F C9F H9FB 109.2
C10F C9F H9FB 109.2
H9FA C9F H9FB 107.9
C9F C10F H10J 109.5
C9F C10F H10K 109.5
H10J C10F H10K 109.5
C9F C10F H10L 109.5
H10J C10F H10L 109.5
H10K C10F H10L 109.5
N2F C11F C12F 111.1(3)
N2F C11F H11G 109.4
C12F C11F H11G 109.4
N2F C11F H11H 109.4
C12F C11F H11H 109.4
H11G C11F H11H 108.0
C11F C12F H12J 109.5
C11F C12F H12K 109.5
H12J C12F H12K 109.5
C11F C12F H12L 109.5
H12J C12F H12L 109.5
H12K C12F H12L 109.5

loop_
_geom_bond_atom_site_label_1
_geom_bond_atom_site_label_2
_geom_bond_distance
Cu1 S1 2.2945(10)
Cu1 Cl3 2.3257(9)
Cu1 S1D 2.3470(9)
Cu1 S1F 2.4100(9)
Cu1 Cu2 2.6696(7)
Cu2 S1B 2.2770(10)
Cu2 Cl4 2.3340(9)
Cu2 S1F 2.3566(9)
Cu2 S1D 2.4403(9)
Cl1 C6 1.745(3)
Cl2 C8 1.745(4)
S1 C1 1.697(3)
O1 C2 1.212(4)
N1 C2 1.369(4)
N1 C1 1.423(4)
N1 H1 0.9000
N2 C1 1.312(4)
N2 C11 1.469(4)
N2 C9 1.487(4)
C2 C3 1.496(5)
C3 C8 1.388(5)
C3 C4 1.397(5)
C4 C5 1.379(5)
C4 H4 0.9500
C5 C6 1.375(5)
C5 H5 0.9500
C6 C7 1.384(5)
C7 C8 1.382(5)
C7 H7 0.9500
C9 C10 1.516(5)
C9 H9A 0.9900
C9 H9B 0.9900
C10 H10A 0.9800
C10 H10B 0.9800
C10 H10C 0.9800
C11 C12 1.518(5)
C11 H11A 0.9900
C11 H11B 0.9900
C12 H12A 0.9800
C12 H12B 0.9800
C12 H12C 0.9800
Cl1B C6B 1.733(3)
Cl2B C8B 1.740(3)
S1B C1B 1.701(3)
O1B C2B 1.211(4)
N1B C2B 1.389(4)
N1B C1B 1.400(4)
N1B H1B 0.9000
N2B C1B 1.324(4)
N2B C11B 1.480(4)
N2B C9B 1.482(4)
C2B C3B 1.500(5)
C3B C4B 1.391(5)
C3B C8B 1.392(5)
C4B C5B 1.386(5)
C4B H4B 0.9500
C5B C6B 1.378(5)
C5B H5B 0.9500
C6B C7B 1.394(5)
C7B C8B 1.388(5)
C7B H7B 0.9500
C9B C10B 1.519(5)
C9B H9BA 0.9900
C9B H9BB 0.9900
C10B H10D 0.9800
C10B H10E 0.9800
C10B H10F 0.9800
C11B C12B 1.529(5)
C11B H11C 0.9900
C11B H11D 0.9900
C12B H12D 0.9800
C12B H12E 0.9800
C12B H12F 0.9800
Cl1D C6D 1.735(3)
Cl2D C8D 1.743(3)
S1D C1D 1.708(3)
O1D C2D 1.225(4)
N1D C2D 1.378(4)
N1D C1D 1.391(4)
N1D H1D 0.8999
N2D C1D 1.318(4)
N2D C11D 1.489(4)
N2D C9D 1.491(4)
C2D C3D 1.490(5)
C3D C4D 1.394(5)
C3D C8D 1.400(5)
C4D C5D 1.385(5)
C4D H4D 0.9500
C5D C6D 1.389(5)
C5D H5D 0.9500
C6D C7D 1.386(5)
C7D C8D 1.375(5)
C7D H7D 0.9500
C9D C10D 1.512(5)
C9D H9DA 0.9900
C9D H9DB 0.9900
C10D H10G 0.9800
C10D H10H 0.9800
C10D H10I 0.9800
C11D C12D 1.511(5)
C11D H11E 0.9900
C11D H11F 0.9900
C12D H12G 0.9800
C12D H12H 0.9800
C12D H12I 0.9800
Cl1F C6F 1.744(3)
Cl2F C8F 1.735(3)
S1F C1F 1.709(3)
O1F C2F 1.222(4)
N1F C2F 1.376(4)
N1F C1F 1.399(4)
N1F H1F 0.8999
N2F C1F 1.321(4)
N2F C11F 1.482(4)
N2F C9F 1.482(4)
C2F C3F 1.500(5)
C3F C8F 1.398(5)
C3F C4F 1.400(5)
C4F C5F 1.376(5)
C4F H4F 0.9500
C5F C6F 1.389(5)
C5F H5F 0.9500
C6F C7F 1.376(5)
C7F C8F 1.388(5)
C7F H7F 0.9500
C9F C10F 1.526(5)
C9F H9FA 0.9900
C9F H9FB 0.9900
C10F H10J 0.9800
C10F H10K 0.9800
C10F H10L 0.9800
C11F C12F 1.513(5)
C11F H11G 0.9900
C11F H11H 0.9900
C12F H12J 0.9800
C12F H12K 0.9800
C12F H12L 0.9800

loop_
_geom_torsion_atom_site_label_1
_geom_torsion_atom_site_label_2
_geom_torsion_atom_site_label_3
_geom_torsion_atom_site_label_4
_geom_torsion
S1 Cu1 Cu2 S1B 178.60(4)
Cl3 Cu1 Cu2 S1B -7.03(5)
S1D Cu1 Cu2 S1B 75.28(4)
S1F Cu1 Cu2 S1B -104.73(4)
S1 Cu1 Cu2 Cl4 4.18(5)
Cl3 Cu1 Cu2 Cl4 178.56(3)
S1D Cu1 Cu2 Cl4 -99.14(4)
S1F Cu1 Cu2 Cl4 80.85(4)
S1 Cu1 Cu2 S1F -76.67(4)
Cl3 Cu1 Cu2 S1F 97.71(4)
S1D Cu1 Cu2 S1F -179.98(4)
S1 Cu1 Cu2 S1D 103.32(4)
Cl3 Cu1 Cu2 S1D -82.31(4)
S1F Cu1 Cu2 S1D 179.98(4)
Cl3 Cu1 S1 C1 3.37(13)
S1D Cu1 S1 C1 -114.99(12)
S1F Cu1 S1 C1 123.96(12)
Cu2 Cu1 S1 C1 177.68(12)
C11 N2 C1 N1 175.9(3)
C9 N2 C1 N1 -4.2(5)
C11 N2 C1 S1 -3.2(5)
C9 N2 C1 S1 176.6(2)
C2 N1 C1 N2 -78.0(4)
C2 N1 C1 S1 101.3(3)
Cu1 S1 C1 N2 -153.9(3)
Cu1 S1 C1 N1 26.9(3)
C1 N1 C2 O1 12.5(5)
C1 N1 C2 C3 -165.9(3)
O1 C2 C3 C8 108.0(4)
N1 C2 C3 C8 -73.6(4)
O1 C2 C3 C4 -69.6(4)
N1 C2 C3 C4 108.8(4)
C8 C3 C4 C5 0.1(5)
C2 C3 C4 C5 177.8(3)
C3 C4 C5 C6 -0.1(5)
C4 C5 C6 C7 0.1(5)
C4 C5 C6 Cl1 179.6(3)
C5 C6 C7 C8 0.0(5)
Cl1 C6 C7 C8 -179.5(3)
C6 C7 C8 C3 0.0(5)
C6 C7 C8 Cl2 -179.0(3)
C4 C3 C8 C7 -0.1(5)
C2 C3 C8 C7 -177.6(3)
C4 C3 C8 Cl2 178.9(3)
C2 C3 C8 Cl2 1.3(5)
C1 N2 C9 C10 -84.6(4)
C11 N2 C9 C10 95.3(3)
C1 N2 C11 C12 -92.8(4)
C9 N2 C11 C12 87.3(4)
Cl4 Cu2 S1B C1B -2.49(13)
S1F Cu2 S1B C1B 114.51(12)
S1D Cu2 S1B C1B -123.57(12)
Cu1 Cu2 S1B C1B -176.68(12)
C11B N2B C1B N1B -161.0(3)
C9B N2B C1B N1B 15.0(5)
C11B N2B C1B S1B 17.2(4)
C9B N2B C1B S1B -166.9(2)
C2B N1B C1B N2B 58.6(4)
C2B N1B C1B S1B -119.6(3)
Cu2 S1B C1B N2B 162.3(2)
Cu2 S1B C1B N1B -19.5(3)
C1B N1B C2B O1B -20.1(5)
C1B N1B C2B C3B 155.9(3)
O1B C2B C3B C4B 105.1(4)
N1B C2B C3B C4B -71.0(4)
O1B C2B C3B C8B -66.0(5)
N1B C2B C3B C8B 117.9(3)
C8B C3B C4B C5B 1.9(5)
C2B C3B C4B C5B -169.5(3)
C3B C4B C5B C6B -3.4(5)
C4B C5B C6B C7B 1.3(5)
C4B C5B C6B Cl1B -178.3(3)
C5B C6B C7B C8B 2.3(5)
Cl1B C6B C7B C8B -178.1(2)
C6B C7B C8B C3B -3.9(5)
C6B C7B C8B Cl2B 176.5(3)
C4B C3B C8B C7B 1.8(5)
C2B C3B C8B C7B 172.9(3)
C4B C3B C8B Cl2B -178.6(3)
C2B C3B C8B Cl2B -7.5(5)
C1B N2B C9B C10B 129.1(3)
C11B N2B C9B C10B -54.8(4)
C1B N2B C11B C12B -85.9(4)
C9B N2B C11B C12B 97.9(4)
S1 Cu1 S1D C1D -9.93(12)
Cl3 Cu1 S1D C1D -138.88(12)
S1F Cu1 S1D C1D 103.33(12)
Cu2 Cu1 S1D C1D 103.34(12)
S1 Cu1 S1D Cu2 -113.27(3)
Cl3 Cu1 S1D Cu2 117.78(3)
S1F Cu1 S1D Cu2 -0.01(3)
S1B Cu2 S1D C1D 125.38(12)
Cl4 Cu2 S1D C1D -1.30(12)
S1F Cu2 S1D C1D -106.97(12)
Cu1 Cu2 S1D C1D -106.99(12)
S1B Cu2 S1D Cu1 -127.63(3)
Cl4 Cu2 S1D Cu1 105.69(3)
S1F Cu2 S1D Cu1 0.01(3)
C11D N2D C1D N1D 164.4(3)
C9D N2D C1D N1D -16.2(4)
C11D N2D C1D S1D -17.9(4)
C9D N2D C1D S1D 161.6(3)
C2D N1D C1D N2D -52.4(4)
C2D N1D C1D S1D 129.8(3)
Cu1 S1D C1D N2D 136.4(2)
Cu2 S1D C1D N2D -150.1(2)
Cu1 S1D C1D N1D -45.8(3)
Cu2 S1D C1D N1D 27.6(3)
C1D N1D C2D O1D -1.1(5)
C1D N1D C2D C3D 179.3(3)
O1D C2D C3D C4D -46.7(4)
N1D C2D C3D C4D 132.9(3)
O1D C2D C3D C8D 128.0(4)
N1D C2D C3D C8D -52.3(4)
C8D C3D C4D C5D 1.3(5)
C2D C3D C4D C5D 176.5(3)
C3D C4D C5D C6D -0.8(5)
C4D C5D C6D C7D 0.1(5)
C4D C5D C6D Cl1D -178.4(2)
C5D C6D C7D C8D 0.1(5)
Cl1D C6D C7D C8D 178.6(3)
C6D C7D C8D C3D 0.4(5)
C6D C7D C8D Cl2D -175.1(3)
C4D C3D C8D C7D -1.1(5)
C2D C3D C8D C7D -175.8(3)
C4D C3D C8D Cl2D 174.3(2)
C2D C3D C8D Cl2D -0.4(5)
C1D N2D C9D C10D -123.3(3)
C11D N2D C9D C10D 56.2(4)
C1D N2D C11D C12D -130.3(3)
C9D N2D C11D C12D 50.2(4)
S1B Cu2 S1F C1F 15.27(13)
Cl4 Cu2 S1F C1F 143.70(12)
S1D Cu2 S1F C1F -100.98(13)
Cu1 Cu2 S1F C1F -100.97(12)
S1B Cu2 S1F Cu1 116.24(4)
Cl4 Cu2 S1F Cu1 -115.33(3)
S1D Cu2 S1F Cu1 -0.01(3)
S1 Cu1 S1F C1F -124.23(12)
Cl3 Cu1 S1F C1F 1.84(13)
S1D Cu1 S1F C1F 111.79(12)
Cu2 Cu1 S1F C1F 111.77(12)
S1 Cu1 S1F Cu2 124.00(3)
Cl3 Cu1 S1F Cu2 -109.94(3)
S1D Cu1 S1F Cu2 0.01(3)
C11F N2F C1F N1F -162.5(3)
C9F N2F C1F N1F 14.1(4)
C11F N2F C1F S1F 17.7(4)
C9F N2F C1F S1F -165.6(3)
C2F N1F C1F N2F 59.3(4)
C2F N1F C1F S1F -120.9(3)
Cu2 S1F C1F N2F -140.9(2)
Cu1 S1F C1F N2F 144.7(2)
Cu2 S1F C1F N1F 39.4(3)
Cu1 S1F C1F N1F -35.0(3)
C1F N1F C2F O1F -8.8(5)
C1F N1F C2F C3F 168.7(3)
O1F C2F C3F C8F -124.0(4)
N1F C2F C3F C8F 58.5(4)
O1F C2F C3F C4F 52.4(4)
N1F C2F C3F C4F -125.1(3)
C8F C3F C4F C5F -2.5(5)
C2F C3F C4F C5F -179.1(3)
C3F C4F C5F C6F 0.7(5)
C4F C5F C6F C7F 1.4(5)
C4F C5F C6F Cl1F -177.9(3)
C5F C6F C7F C8F -1.7(5)
Cl1F C6F C7F C8F 177.7(3)
C6F C7F C8F C3F -0.2(5)
C6F C7F C8F Cl2F 176.1(3)
C4F C3F C8F C7F 2.2(5)
C2F C3F C8F C7F 178.5(3)
C4F C3F C8F Cl2F -174.0(3)
C2F C3F C8F Cl2F 2.4(5)
C1F N2F C9F C10F 133.3(3)
C11F N2F C9F C10F -49.9(4)
C1F N2F C11F C12F 116.3(4)
C9F N2F C11F C12F -60.6(4)
